data_2104260
loop_
_publ_author_name
'van Mechelen, Jan B.'
'Goubitz, Kees'
'Pop, Mihaela'
'Peschar, Rene'
'Schenk, Henk'

_publ_section_title
;
 Structures of mono-unsaturated triacylglycerols. V. The \b'~1~-2,
 \b'-3 and \b~2~-3 polymorphs of 1,3-dilauroyl-2-oleoylglycerol (LaOLa)
 from synchrotron and laboratory powder diffraction data
;
_journal_coeditor_code DR5021
_journal_issue 6
_journal_name_full 'Acta Crystallographica Section B'
_journal_page_first 771
_journal_page_last 779
_journal_paper_doi 10.1107/S0108768108031601
_journal_volume 64
_journal_year 2008
_chemical_formula_moiety 'C45 H84 O6'
_chemical_formula_structural 'C45 H84 O6'
_chemical_formula_sum 'C45 H84 O6'
_chemical_formula_weight 721.17
_chemical_melting_point 285.5
_chemical_name_common '\b'-3 LaOLa'
_chemical_name_systematic 1,3-dilauroyl-2-oleoylglycerol
_space_group_IT_number 2
_symmetry_cell_setting triclinic
_symmetry_space_group_name_Hall '-P 1'
_symmetry_space_group_name_H-M 'P -1'
_audit_creation_method 'from EXP file using GSAS2CIF'
_cell_angle_alpha 81.4578(12)
_cell_angle_beta 89.685(2)
_cell_angle_gamma 90.2130(6)
_cell_formula_units_Z 2
_cell_length_a 5.49980(9)
_cell_length_b 7.73590(4)
_cell_length_c 56.101(2)
_cell_measurement_temperature 282
_cell_volume 2360.33(9)
_computing_structure_refinement GSAS
_diffrn_ambient_temperature 282
_diffrn_radiation_type 'Cu K\a'
_diffrn_radiation_wavelength 1.541874
_exptl_absorpt_correction_T_max 1.00000
_exptl_absorpt_correction_T_min 1.00000
_exptl_absorpt_process_details
;   GSAS Absorption/surface roughness correction: function number 0
 No correction is applied.
;
_exptl_crystal_colour white
_exptl_crystal_density_diffrn 1.015
_exptl_crystal_description 'solid fat'
_refine_ls_extinction_method none
_refine_ls_goodness_of_fit_all 4.30
_refine_ls_hydrogen_treatment constr
_refine_ls_matrix_type full
_refine_ls_number_parameters 451
_refine_ls_number_restraints 425
_refine_ls_shift/su_max 0.44
_refine_ls_shift/su_mean 0.01
_reflns_number_total 438
_cod_data_source_file dr5021.cif
_cod_data_source_block II
_cod_depositor_comments
;
The following automatic conversions were performed:
'_geom_bond_publ_flag' value 'N' changed to 'n' according to
'/home/saulius/struct/CIF-dictionaries/cif_core.dic' dictionary named
'cif_core.dic' version 2.4.1 from 2010-06-29 (268
times).

'_geom_angle_publ_flag' value 'N' changed to 'n' according to
'/home/saulius/struct/CIF-dictionaries/cif_core.dic' dictionary named
'cif_core.dic' version 2.4.1 from 2010-06-29 (258 times).

Automatic conversion script
Id: cif_fix_enum 1527 2010-12-29 10:47:43Z saulius 

The following automatic conversions were performed:

'_geom_bond_publ_flag' value 'N' changed to 'n' according to
/home/saulius/struct/CIF-dictionaries/cif_core.dic dictionary named
'cif_core.dic' version 2.4.1 from 2010-06-29 (268
times).

'_geom_angle_publ_flag' value 'N' changed to 'n' according
to /home/saulius/struct/CIF-dictionaries/cif_core.dic dictionary
named 'cif_core.dic' version 2.4.1 from 2010-06-29 (258 times).

Automatic conversion script
Id: cif_fix_values 1715 2011-07-08 13:25:40Z adriana 
;
_cod_original_cell_volume 2360.31(11)
_cod_database_code 2104260

loop_
_symmetry_equiv_pos_site_id
_symmetry_equiv_pos_as_xyz
1 +x,+y,+z
-1 -x,-y,-z

loop_
_atom_site_type_symbol
_atom_site_label
_atom_site_fract_x
_atom_site_fract_y
_atom_site_fract_z
_atom_site_U_iso_or_equiv
_atom_site_thermal_displace_type
_atom_site_occupancy
O O1a -0.2403(5) 0.5374(4) 0.16234(4) 0.0253 Uiso 1.0
C C1a -0.1010(4) 0.4453(2) 0.14924(3) 0.0253 Uiso 1.0
C C2a 0.0651(4) 0.3254(2) 0.16508(3) 0.0253 Uiso 1.0
O O2a -0.1063(6) 0.4581(5) 0.12762(9) 0.0253 Uiso 1.0
C C3a 0.1716(4) 0.4197(2) 0.18441(4) 0.0253 Uiso 1.0
C C4a 0.2275(4) 0.2900(2) 0.20664(4) 0.0253 Uiso 1.0
C C5a 0.3682(4) 0.3797(2) 0.22451(4) 0.0253 Uiso 1.0
C C6a 0.4223(4) 0.2504(2) 0.24690(4) 0.0253 Uiso 1.0
C C7a 0.5642(4) 0.3405(2) 0.26490(4) 0.0253 Uiso 1.0
C C8a 0.6203(4) 0.2096(2) 0.28748(4) 0.0253 Uiso 1.0
C C9a 0.7631(4) 0.2999(2) 0.30553(4) 0.0253 Uiso 1.0
C C10a 0.8184(4) 0.1697(2) 0.32810(4) 0.0253 Uiso 1.0
C C11a 0.9576(4) 0.2605(2) 0.34615(4) 0.0253 Uiso 1.0
C C12a 1.0138(4) 0.1312(3) 0.36849(4) 0.0253 Uiso 1.0
C C1 -0.2263(4) 0.7297(3) 0.15650(3) 0.0253 Uiso 1.0
C C2 -0.3786(3) 0.8126(3) 0.17390(3) 0.0253 Uiso 1.0
O O1b -0.2205(4) 0.8849(4) 0.19131(6) 0.0253 Uiso 1.0
C C1b -0.2600(3) 0.8285(4) 0.21460(3) 0.0253 Uiso 1.0
C C2b -0.0420(3) 0.8609(3) 0.22938(3) 0.0253 Uiso 1.0
O O2b -0.4472(7) 0.7658(16) 0.22276(5) 0.0253 Uiso 1.0
C C3b -0.0825(3) 0.7799(3) 0.25553(4) 0.0253 Uiso 1.0
C C4b 0.1311(3) 0.8227(3) 0.27085(4) 0.0253 Uiso 1.0
C C5b 0.0897(3) 0.7423(3) 0.29705(4) 0.0253 Uiso 1.0
C C6b 0.3029(3) 0.7854(3) 0.31241(4) 0.0253 Uiso 1.0
C C7b 0.2632(3) 0.7027(3) 0.33848(4) 0.0253 Uiso 1.0
C C8b 0.4757(4) 0.7448(3) 0.35375(4) 0.0253 Uiso 1.0
C C9b 0.4438(6) 0.6540(5) 0.37909(4) 0.0253 Uiso 1.0
C C10b 0.5406(6) 0.7154(4) 0.39768(5) 0.0253 Uiso 1.0
C C11b 0.7042(4) 0.8718(3) 0.39452(4) 0.0253 Uiso 1.0
C C12b 0.8523(4) 0.8760(3) 0.41720(3) 0.0253 Uiso 1.0
C C13b 0.9864(4) 1.0496(3) 0.41564(4) 0.0253 Uiso 1.0
C C14b 1.1407(4) 1.0517(3) 0.43795(3) 0.0253 Uiso 1.0
C C15b 1.2791(4) 1.2223(3) 0.43605(3) 0.0253 Uiso 1.0
C C16b 1.4124(4) 1.2329(3) 0.45946(3) 0.0253 Uiso 1.0
C C17b 1.5395(4) 1.4099(3) 0.45809(4) 0.0253 Uiso 1.0
C C18b 1.6911(4) 1.4150(3) 0.48064(4) 0.0253 Uiso 1.0
C C3 -0.5257(4) 0.9596(3) 0.16049(3) 0.0253 Uiso 1.0
O O1c -0.5204(4) 0.9502(5) 0.13423(4) 0.0253 Uiso 1.0
C C1c -0.3083(3) 0.9908(6) 0.12246(3) 0.0253 Uiso 1.0
C C2c -0.3427(3) 1.0117(4) 0.09555(4) 0.0253 Uiso 1.0
O O2c -0.1182(8) 1.0131(14) 0.13215(5) 0.0253 Uiso 1.0
C C3c -0.1067(3) 1.0749(3) 0.08272(4) 0.0253 Uiso 1.0
C C4c -0.1427(3) 1.1011(3) 0.05559(3) 0.0253 Uiso 1.0
C C5c 0.0918(3) 1.1662(3) 0.04289(3) 0.0253 Uiso 1.0
C C6c 0.0562(3) 1.1932(3) 0.01577(4) 0.0253 Uiso 1.0
C C7c 0.2924(3) 1.2572(3) 0.00308(4) 0.0253 Uiso 1.0
C C8c 0.2581(3) 1.2816(3) -0.02401(3) 0.0253 Uiso 1.0
C C9c 0.4939(3) 1.3438(3) -0.03668(3) 0.0253 Uiso 1.0
C C10c 0.4592(3) 1.3673(3) -0.06369(3) 0.0253 Uiso 1.0
C C11c 0.6938(3) 1.4280(3) -0.07636(3) 0.0253 Uiso 1.0
C C12c 0.6571(4) 1.4553(3) -0.10343(4) 0.0253 Uiso 1.0
H H121a 0.8666(12) 0.0849(6) 0.37568(8) 0.0507 Uiso 1.0
H H122a 1.1099(9) 0.0390(8) 0.36413(8) 0.0507 Uiso 1.0
H H123a 1.1004(9) 0.1889(6) 0.37964(11) 0.0507 Uiso 1.0
H H111a 0.8619(9) 0.3528(8) 0.35056(8) 0.0507 Uiso 1.0
H H112a 1.1048(12) 0.3068(6) 0.33903(8) 0.0507 Uiso 1.0
H H101a 0.9137(9) 0.0771(8) 0.32377(8) 0.0507 Uiso 1.0
H H102a 0.6701(12) 0.1237(6) 0.33523(8) 0.0507 Uiso 1.0
H H91a 0.6696(9) 0.3934(8) 0.30992(8) 0.0507 Uiso 1.0
H H92a 0.9113(12) 0.3446(6) 0.29832(8) 0.0507 Uiso 1.0
H H81a 0.7141(9) 0.1165(8) 0.28306(8) 0.0507 Uiso 1.0
H H82a 0.4719(12) 0.1643(6) 0.29474(8) 0.0507 Uiso 1.0
H H71a 0.4703(9) 0.4335(8) 0.26930(8) 0.0507 Uiso 1.0
H H72a 0.7124(12) 0.3858(6) 0.25765(8) 0.0507 Uiso 1.0
H H61a 0.5157(9) 0.1570(8) 0.24254(8) 0.0507 Uiso 1.0
H H62a 0.2741(12) 0.2058(6) 0.25407(8) 0.0507 Uiso 1.0
H H51a 0.2747(9) 0.4728(8) 0.22884(8) 0.0507 Uiso 1.0
H H52a 0.5165(12) 0.4244(6) 0.21732(8) 0.0507 Uiso 1.0
H H41a 0.3215(9) 0.1976(8) 0.20219(8) 0.0507 Uiso 1.0
H H42a 0.0803(12) 0.2446(6) 0.21384(8) 0.0507 Uiso 1.0
H H31a 0.3168(12) 0.4777(6) 0.17854(8) 0.0507 Uiso 1.0
H H32a 0.0583(10) 0.5028(7) 0.18844(8) 0.0507 Uiso 1.0
H H21a 0.1926(10) 0.2886(6) 0.15561(9) 0.0507 Uiso 1.0
H H22a -0.0238(9) 0.2265(9) 0.17244(8) 0.0507 Uiso 1.0
H H11 -0.0622(16) 0.7662(6) 0.15751(8) 0.0507 Uiso 1.0
H H12 -0.2839(9) 0.7649(6) 0.14060(13) 0.0507 Uiso 1.0
H H181b 1.8082(10) 1.3233(8) 0.48208(8) 0.0507 Uiso 1.0
H H182b 1.5877(9) 1.3997(6) 0.49445(12) 0.0507 Uiso 1.0
H H183b 1.7729(9) 1.5252(10) 0.47948(8) 0.0507 Uiso 1.0
H H171b 1.4208(10) 1.5000(8) 0.45685(8) 0.0507 Uiso 1.0
H H172b 1.6430(9) 1.4281(6) 0.44423(11) 0.0507 Uiso 1.0
H H161b 1.2989(10) 1.2191(6) 0.47249(11) 0.0507 Uiso 1.0
H H162b 1.5304(10) 1.1419(8) 0.46207(8) 0.0507 Uiso 1.0
H H151b 1.1683(10) 1.3169(8) 0.43297(8) 0.0507 Uiso 1.0
H H152b 1.3934(10) 1.2291(6) 0.42318(11) 0.0507 Uiso 1.0
H H141b 1.2525(10) 0.9576(8) 0.43933(8) 0.0507 Uiso 1.0
H H142b 1.0384(9) 1.0393(6) 0.45184(12) 0.0507 Uiso 1.0
H H131b 1.0886(9) 1.0654(6) 0.40169(11) 0.0507 Uiso 1.0
H H132b 0.8718(10) 1.1419(8) 0.41451(8) 0.0507 Uiso 1.0
H H121b 0.9669(10) 0.7833(8) 0.41883(8) 0.0507 Uiso 1.0
H H122b 0.7467(9) 0.8619(6) 0.43084(11) 0.0507 Uiso 1.0
H H111b 0.8110(9) 0.8664(6) 0.38128(11) 0.0507 Uiso 1.0
H H112b 0.6089(9) 0.9749(9) 0.39143(8) 0.0507 Uiso 1.0
H H101b 0.5271(12) 0.6476(7) 0.41316(12) 0.0507 Uiso 1.0
H H91b 0.330(2) 0.5605(18) 0.38210(7) 0.0507 Uiso 1.0
H H81b 0.4836(8) 0.8672(13) 0.35376(8) 0.0507 Uiso 1.0
H H82b 0.6216(12) 0.7068(6) 0.34723(9) 0.0507 Uiso 1.0
H H71b 0.2491(8) 0.5800(13) 0.33928(8) 0.0507 Uiso 1.0
H H72b 0.1183(12) 0.7471(6) 0.34443(9) 0.0507 Uiso 1.0
H H61b 0.3161(8) 0.9084(14) 0.31161(8) 0.0507 Uiso 1.0
H H62b 0.4483(12) 0.7415(6) 0.30648(8) 0.0507 Uiso 1.0
H H51b -0.0554(12) 0.7878(6) 0.30285(8) 0.0507 Uiso 1.0
H H52b 0.0750(8) 0.6195(14) 0.29805(8) 0.0507 Uiso 1.0
H H41b 0.1462(8) 0.9456(14) 0.26985(8) 0.0507 Uiso 1.0
H H42b 0.2758(12) 0.7769(6) 0.26503(8) 0.0507 Uiso 1.0
H H31b -0.2273(12) 0.8252(6) 0.26139(8) 0.0507 Uiso 1.0
H H32b -0.0972(8) 0.6571(14) 0.25648(8) 0.0507 Uiso 1.0
H H21b 0.0971(11) 0.8102(6) 0.22320(9) 0.0507 Uiso 1.0
H H22b -0.0171(8) 0.9830(13) 0.22854(8) 0.0507 Uiso 1.0
H H21 -0.4850(9) 0.7276(7) 0.18234(8) 0.0507 Uiso 1.0
H H121c 0.6116(8) 1.3481(9) -0.10839(9) 0.0507 Uiso 1.0
H H122c 0.5329(11) 1.5388(7) -0.10755(8) 0.0507 Uiso 1.0
H H123c 0.8040(12) 1.4963(6) -0.11127(8) 0.0507 Uiso 1.0
H H111c 0.7434(8) 1.5346(9) -0.07147(9) 0.0507 Uiso 1.0
H H112c 0.8152(11) 1.3427(7) -0.07222(8) 0.0507 Uiso 1.0
H H101c 0.3367(11) 1.4518(7) -0.06809(8) 0.0507 Uiso 1.0
H H102c 0.4113(8) 1.2596(9) -0.06832(8) 0.0507 Uiso 1.0
H H91c 0.6171(11) 1.2599(7) -0.03227(8) 0.0507 Uiso 1.0
H H92c 0.5408(8) 1.4521(9) -0.03201(9) 0.0507 Uiso 1.0
H H81c 0.1348(11) 1.3661(7) -0.02840(8) 0.0507 Uiso 1.0
H H82c 0.2108(8) 1.1735(9) -0.02875(9) 0.0507 Uiso 1.0
H H71c 0.4167(11) 1.1736(7) 0.00745(8) 0.0507 Uiso 1.0
H H72c 0.3384(8) 1.3659(9) 0.00784(9) 0.0507 Uiso 1.0
H H61c -0.0677(11) 1.2777(7) 0.01157(8) 0.0507 Uiso 1.0
H H62c 0.0091(8) 1.0855(9) 0.01083(9) 0.0507 Uiso 1.0
H H51c 0.2163(11) 1.0823(7) 0.04706(8) 0.0507 Uiso 1.0
H H52c 0.1378(8) 1.2739(9) 0.04783(9) 0.0507 Uiso 1.0
H H41c -0.2674(11) 1.1845(7) 0.05138(8) 0.0507 Uiso 1.0
H H42c -0.1885(8) 0.9929(9) 0.05071(9) 0.0507 Uiso 1.0
H H31c -0.0590(8) 1.1827(9) 0.08755(9) 0.0507 Uiso 1.0
H H32c 0.0169(11) 0.9904(7) 0.08693(8) 0.0507 Uiso 1.0
H H21c -0.3883(8) 0.9017(9) 0.09103(9) 0.0507 Uiso 1.0
H H22c -0.4672(11) 1.0945(7) 0.09100(8) 0.0507 Uiso 1.0
H H31 -0.6892(15) 0.9505(6) 0.16614(8) 0.0507 Uiso 1.0
H H32 -0.4592(9) 1.0681(10) 0.16326(8) 0.0507 Uiso 1.0

loop_
_atom_type_symbol
_atom_type_scat_dispersion_real
_atom_type_scat_dispersion_imag
_atom_type_scat_source
O 0.047 0.032 International_Tables_Vol_C
C 0.017 0.009 International_Tables_Vol_C
H 0.000 0.000 International_Tables_Vol_C

loop_
_geom_angle_atom_site_label_1
_geom_angle_atom_site_label_2
_geom_angle_atom_site_label_3
_geom_angle_site_symmetry_1
_geom_angle_site_symmetry_3
_geom_angle
_geom_angle_publ_flag
C1a O1a C1 1_555 1_555 116.9(2) n
O1a C1a C2a 1_555 1_555 111.01(17) n
O1a C1a O2a 1_555 1_555 124.5(2) n
C2a C1a O2a 1_555 1_555 124.5(2) n
C1a C2a C3a 1_555 1_555 109.99(16) n
C1a C2a H21a 1_555 1_555 109.4(3) n
C1a C2a H22a 1_555 1_555 109.4(4) n
C3a C2a H21a 1_555 1_555 109.4(4) n
C3a C2a H22a 1_555 1_555 109.3(4) n
H21a C2a H22a 1_555 1_555 109.4(5) n
C2a C3a C4a 1_555 1_555 109.97(15) n
C2a C3a H31a 1_555 1_555 109.4(4) n
C2a C3a H32a 1_555 1_555 109.4(4) n
C4a C3a H31a 1_555 1_555 109.4(4) n
C4a C3a H32a 1_555 1_555 109.4(3) n
H31a C3a H32a 1_555 1_555 109.4(5) n
C3a C4a C5a 1_555 1_555 109.92(15) n
C3a C4a H41a 1_555 1_555 109.4(3) n
C3a C4a H42a 1_555 1_555 109.4(4) n
C5a C4a H41a 1_555 1_555 109.4(4) n
C5a C4a H42a 1_555 1_555 109.4(4) n
H41a C4a H42a 1_555 1_555 109.4(5) n
C4a C5a C6a 1_555 1_555 109.99(15) n
C4a C5a H51a 1_555 1_555 109.3(4) n
C4a C5a H52a 1_555 1_555 109.4(4) n
C6a C5a H51a 1_555 1_555 109.4(3) n
C6a C5a H52a 1_555 1_555 109.4(4) n
H51a C5a H52a 1_555 1_555 109.4(5) n
C5a C6a C7a 1_555 1_555 110.03(15) n
C5a C6a H61a 1_555 1_555 109.3(3) n
C5a C6a H62a 1_555 1_555 109.3(4) n
C7a C6a H61a 1_555 1_555 109.4(4) n
C7a C6a H62a 1_555 1_555 109.4(4) n
H61a C6a H62a 1_555 1_555 109.4(5) n
C6a C7a C8a 1_555 1_555 110.07(15) n
C6a C7a H71a 1_555 1_555 109.3(4) n
C6a C7a H72a 1_555 1_555 109.3(4) n
C8a C7a H71a 1_555 1_555 109.4(3) n
C8a C7a H72a 1_555 1_555 109.4(4) n
H71a C7a H72a 1_555 1_555 109.4(5) n
C7a C8a C9a 1_555 1_555 110.09(15) n
C7a C8a H81a 1_555 1_555 109.3(3) n
C7a C8a H82a 1_555 1_555 109.4(4) n
C9a C8a H81a 1_555 1_555 109.3(4) n
C9a C8a H82a 1_555 1_555 109.4(4) n
H81a C8a H82a 1_555 1_555 109.4(5) n
C8a C9a C10a 1_555 1_555 110.12(15) n
C8a C9a H91a 1_555 1_555 109.4(4) n
C8a C9a H92a 1_555 1_555 109.3(4) n
C10a C9a H91a 1_555 1_555 109.3(3) n
C10a C9a H92a 1_555 1_555 109.3(4) n
H91a C9a H92a 1_555 1_555 109.4(5) n
C9a C10a C11a 1_555 1_555 109.98(15) n
C9a C10a H101a 1_555 1_555 109.4(3) n
C9a C10a H102a 1_555 1_555 109.4(4) n
C11a C10a H101a 1_555 1_555 109.3(4) n
C11a C10a H102a 1_555 1_555 109.4(4) n
H101a C10a H102a 1_555 1_555 109.4(5) n
C10a C11a C12a 1_555 1_555 110.05(16) n
C10a C11a H111a 1_555 1_555 109.4(4) n
C10a C11a H112a 1_555 1_555 109.4(4) n
C12a C11a H111a 1_555 1_555 109.3(3) n
C12a C11a H112a 1_555 1_555 109.3(4) n
H111a C11a H112a 1_555 1_555 109.4(5) n
C11a C12a H121a 1_555 1_555 109.5(4) n
C11a C12a H122a 1_555 1_555 109.5(3) n
C11a C12a H123a 1_555 1_555 109.5(4) n
H121a C12a H122a 1_555 1_555 109.5(5) n
H121a C12a H123a 1_555 1_555 109.5(5) n
H122a C12a H123a 1_555 1_555 109.5(5) n
O1a C1 C2 1_555 1_555 110.12(17) n
O1a C1 H11 1_555 1_555 109.3(4) n
O1a C1 H12 1_555 1_555 109.4(4) n
C2 C1 H11 1_555 1_555 109.3(4) n
C2 C1 H12 1_555 1_555 109.4(4) n
H11 C1 H12 1_555 1_555 109.4(4) n
C1 C2 O1b 1_555 1_555 109.95(17) n
C1 C2 C3 1_555 1_555 109.94(15) n
C1 C2 H21 1_555 1_555 109.4(4) n
O1b C2 C3 1_555 1_555 108.6(2) n
O1b C2 H21 1_555 1_555 109.5(4) n
C3 C2 H21 1_555 1_555 109.5(4) n
C2 O1b C1b 1_555 1_555 117.0(2) n
O1b C1b C2b 1_555 1_555 111.03(17) n
O1b C1b O2b 1_555 1_555 124.4(2) n
C2b C1b O2b 1_555 1_555 124.5(2) n
C1b C2b C3b 1_555 1_555 109.98(15) n
C1b C2b H21b 1_555 1_555 109.4(4) n
C1b C2b H22b 1_555 1_555 109.4(3) n
C3b C2b H21b 1_555 1_555 109.4(3) n
C3b C2b H22b 1_555 1_555 109.4(3) n
H21b C2b H22b 1_555 1_555 109.4(5) n
C2b C3b C4b 1_555 1_555 110.06(16) n
C2b C3b H31b 1_555 1_555 109.4(3) n
C2b C3b H32b 1_555 1_555 109.3(3) n
C4b C3b H31b 1_555 1_555 109.4(4) n
C4b C3b H32b 1_555 1_555 109.4(3) n
H31b C3b H32b 1_555 1_555 109.4(4) n
C3b C4b C5b 1_555 1_555 110.00(16) n
C3b C4b H41b 1_555 1_555 109.4(3) n
C3b C4b H42b 1_555 1_555 109.4(4) n
C5b C4b H41b 1_555 1_555 109.4(3) n
C5b C4b H42b 1_555 1_555 109.4(3) n
H41b C4b H42b 1_555 1_555 109.4(4) n
C4b C5b C6b 1_555 1_555 110.07(16) n
C4b C5b H51b 1_555 1_555 109.4(3) n
C4b C5b H52b 1_555 1_555 109.4(3) n
C6b C5b H51b 1_555 1_555 109.3(4) n
C6b C5b H52b 1_555 1_555 109.4(3) n
H51b C5b H52b 1_555 1_555 109.4(4) n
C5b C6b C7b 1_555 1_555 109.98(16) n
C5b C6b H61b 1_555 1_555 109.4(3) n
C5b C6b H62b 1_555 1_555 109.4(4) n
C7b C6b H61b 1_555 1_555 109.3(3) n
C7b C6b H62b 1_555 1_555 109.4(3) n
H61b C6b H62b 1_555 1_555 109.4(4) n
C6b C7b C8b 1_555 1_555 110.02(16) n
C6b C7b H71b 1_555 1_555 109.4(3) n
C6b C7b H72b 1_555 1_555 109.4(3) n
C8b C7b H71b 1_555 1_555 109.4(3) n
C8b C7b H72b 1_555 1_555 109.3(4) n
H71b C7b H72b 1_555 1_555 109.4(4) n
C7b C8b C9b 1_555 1_555 109.97(19) n
C7b C8b H81b 1_555 1_555 109.4(3) n
C7b C8b H82b 1_555 1_555 109.4(4) n
C9b C8b H81b 1_555 1_555 109.4(4) n
C9b C8b H82b 1_555 1_555 109.4(3) n
H81b C8b H82b 1_555 1_555 109.4(4) n
C8b C9b C10b 1_555 1_555 122.1(3) n
C8b C9b H91b 1_555 1_555 118.6(4) n
C10b C9b H91b 1_555 1_555 118.6(4) n
C9b C10b C11b 1_555 1_555 121.9(2) n
C9b C10b H101b 1_555 1_555 118.7(5) n
C11b C10b H101b 1_555 1_555 118.6(5) n
C10b C11b C12b 1_555 1_555 110.00(17) n
C10b C11b H111b 1_555 1_555 109.3(4) n
C10b C11b H112b 1_555 1_555 109.4(4) n
C12b C11b H111b 1_555 1_555 109.4(4) n
C12b C11b H112b 1_555 1_555 109.4(4) n
H111b C11b H112b 1_555 1_555 109.4(4) n
C11b C12b C13b 1_555 1_555 109.92(15) n
C11b C12b H121b 1_555 1_555 109.4(4) n
C11b C12b H122b 1_555 1_555 109.4(4) n
C13b C12b H121b 1_555 1_555 109.4(4) n
C13b C12b H122b 1_555 1_555 109.4(4) n
H121b C12b H122b 1_555 1_555 109.4(4) n
C12b C13b C14b 1_555 1_555 109.98(15) n
C12b C13b H131b 1_555 1_555 109.4(4) n
C12b C13b H132b 1_555 1_555 109.4(4) n
C14b C13b H131b 1_555 1_555 109.4(4) n
C14b C13b H132b 1_555 1_555 109.3(4) n
H131b C13b H132b 1_555 1_555 109.3(4) n
C13b C14b C15b 1_555 1_555 109.88(15) n
C13b C14b H141b 1_555 1_555 109.4(4) n
C13b C14b H142b 1_555 1_555 109.4(4) n
C15b C14b H141b 1_555 1_555 109.4(4) n
C15b C14b H142b 1_555 1_555 109.4(4) n
H141b C14b H142b 1_555 1_555 109.4(4) n
C14b C15b C16b 1_555 1_555 109.96(15) n
C14b C15b H151b 1_555 1_555 109.4(4) n
C14b C15b H152b 1_555 1_555 109.3(4) n
C16b C15b H151b 1_555 1_555 109.4(4) n
C16b C15b H152b 1_555 1_555 109.4(4) n
H151b C15b H152b 1_555 1_555 109.4(4) n
C15b C16b C17b 1_555 1_555 109.93(15) n
C15b C16b H161b 1_555 1_555 109.4(4) n
C15b C16b H162b 1_555 1_555 109.4(4) n
C17b C16b H161b 1_555 1_555 109.4(4) n
C17b C16b H162b 1_555 1_555 109.4(4) n
H161b C16b H162b 1_555 1_555 109.3(4) n
C16b C17b C18b 1_555 1_555 110.00(16) n
C16b C17b H171b 1_555 1_555 109.4(4) n
C16b C17b H172b 1_555 1_555 109.4(4) n
C18b C17b H171b 1_555 1_555 109.4(4) n
C18b C17b H172b 1_555 1_555 109.4(4) n
H171b C17b H172b 1_555 1_555 109.3(4) n
C17b C18b H181b 1_555 1_555 109.5(4) n
C17b C18b H182b 1_555 1_555 109.5(4) n
C17b C18b H183b 1_555 1_555 109.5(3) n
H181b C18b H182b 1_555 1_555 109.4(4) n
H181b C18b H183b 1_555 1_555 109.5(5) n
H182b C18b H183b 1_555 1_555 109.5(5) n
C2 C3 O1c 1_555 1_555 110.0(2) n
C2 C3 H31 1_555 1_555 109.4(3) n
C2 C3 H32 1_555 1_555 109.3(4) n
O1c C3 H31 1_555 1_555 109.4(4) n
O1c C3 H32 1_555 1_555 109.4(3) n
H31 C3 H32 1_555 1_555 109.3(5) n
C3 O1c C1c 1_555 1_555 117.1(2) n
O1c C1c C2c 1_555 1_555 111.05(17) n
O1c C1c O2c 1_555 1_555 124.5(2) n
C2c C1c O2c 1_555 1_555 124.4(2) n
C1c C2c C3c 1_555 1_555 109.92(16) n
C1c C2c H21c 1_555 1_555 109.4(4) n
C1c C2c H22c 1_555 1_555 109.4(4) n
C3c C2c H21c 1_555 1_555 109.4(3) n
C3c C2c H22c 1_555 1_555 109.4(4) n
H21c C2c H22c 1_555 1_555 109.4(5) n
C2c C3c C4c 1_555 1_555 110.06(15) n
C2c C3c H31c 1_555 1_555 109.4(3) n
C2c C3c H32c 1_555 1_555 109.4(4) n
C4c C3c H31c 1_555 1_555 109.3(4) n
C4c C3c H32c 1_555 1_555 109.3(3) n
H31c C3c H32c 1_555 1_555 109.4(5) n
C3c C4c C5c 1_555 1_555 109.89(15) n
C3c C4c H41c 1_555 1_555 109.4(3) n
C3c C4c H42c 1_555 1_555 109.4(4) n
C5c C4c H41c 1_555 1_555 109.4(4) n
C5c C4c H42c 1_555 1_555 109.4(3) n
H41c C4c H42c 1_555 1_555 109.4(5) n
C4c C5c C6c 1_555 1_555 110.06(15) n
C4c C5c H51c 1_555 1_555 109.3(4) n
C4c C5c H52c 1_555 1_555 109.4(3) n
C6c C5c H51c 1_555 1_555 109.4(3) n
C6c C5c H52c 1_555 1_555 109.3(4) n
H51c C5c H52c 1_555 1_555 109.4(5) n
C5c C6c C7c 1_555 1_555 109.93(15) n
C5c C6c H61c 1_555 1_555 109.4(3) n
C5c C6c H62c 1_555 1_555 109.4(4) n
C7c C6c H61c 1_555 1_555 109.4(4) n
C7c C6c H62c 1_555 1_555 109.4(3) n
H61c C6c H62c 1_555 1_555 109.4(5) n
C6c C7c C8c 1_555 1_555 109.96(15) n
C6c C7c H71c 1_555 1_555 109.4(4) n
C6c C7c H72c 1_555 1_555 109.4(3) n
C8c C7c H71c 1_555 1_555 109.3(3) n
C8c C7c H72c 1_555 1_555 109.4(4) n
H71c C7c H72c 1_555 1_555 109.4(5) n
C7c C8c C9c 1_555 1_555 110.01(15) n
C7c C8c H81c 1_555 1_555 109.4(3) n
C7c C8c H82c 1_555 1_555 109.4(4) n
C9c C8c H81c 1_555 1_555 109.4(4) n
C9c C8c H82c 1_555 1_555 109.4(3) n
H81c C8c H82c 1_555 1_555 109.4(5) n
C8c C9c C10c 1_555 1_555 109.85(15) n
C8c C9c H91c 1_555 1_555 109.4(4) n
C8c C9c H92c 1_555 1_555 109.4(3) n
C10c C9c H91c 1_555 1_555 109.4(3) n
C10c C9c H92c 1_555 1_555 109.4(4) n
H91c C9c H92c 1_555 1_555 109.4(5) n
C9c C10c C11c 1_555 1_555 110.00(16) n
C9c C10c H101c 1_555 1_555 109.3(3) n
C9c C10c H102c 1_555 1_555 109.4(4) n
C11c C10c H101c 1_555 1_555 109.4(4) n
C11c C10c H102c 1_555 1_555 109.4(3) n
H101c C10c H102c 1_555 1_555 109.4(5) n
C10c C11c C12c 1_555 1_555 109.90(16) n
C10c C11c H111c 1_555 1_555 109.3(4) n
C10c C11c H112c 1_555 1_555 109.4(4) n
C12c C11c H111c 1_555 1_555 109.4(4) n
C12c C11c H112c 1_555 1_555 109.4(3) n
H111c C11c H112c 1_555 1_555 109.4(5) n
C11c C12c H121c 1_555 1_555 109.5(4) n
C11c C12c H122c 1_555 1_555 109.5(4) n
C11c C12c H123c 1_555 1_555 109.5(4) n
H121c C12c H122c 1_555 1_555 109.4(5) n
H121c C12c H123c 1_555 1_555 109.5(5) n
H122c C12c H123c 1_555 1_555 109.5(5) n

loop_
_geom_bond_atom_site_label_1
_geom_bond_atom_site_label_2
_geom_bond_site_symmetry_2
_geom_bond_distance
_geom_bond_publ_flag
O1a C1a 1_555 1.337(3) n
O1a C1 1_555 1.476(4) n
C1a O1a 1_555 1.337(3) n
C1a C2a 1_555 1.502(3) n
C1a O2a 1_555 1.202(6) n
C2a C1a 1_555 1.502(3) n
C2a C3a 1_555 1.513(3) n
C2a H21a 1_555 0.947(6) n
C2a H22a 1_555 0.947(6) n
O2a C1a 1_555 1.202(6) n
C3a C2a 1_555 1.513(3) n
C3a C4a 1_555 1.514(3) n
C3a H31a 1_555 0.948(6) n
C3a H32a 1_555 0.947(6) n
C4a C3a 1_555 1.514(3) n
C4a C5a 1_555 1.515(3) n
C4a H41a 1_555 0.946(6) n
C4a H42a 1_555 0.946(7) n
C5a C4a 1_555 1.515(3) n
C5a C6a 1_555 1.517(3) n
C5a H51a 1_555 0.946(6) n
C5a H52a 1_555 0.949(7) n
C6a C5a 1_555 1.517(3) n
C6a C7a 1_555 1.526(3) n
C6a H61a 1_555 0.948(6) n
C6a H62a 1_555 0.948(7) n
C7a C6a 1_555 1.526(3) n
C7a C8a 1_555 1.533(3) n
C7a H71a 1_555 0.949(6) n
C7a H72a 1_555 0.951(7) n
C8a C7a 1_555 1.533(3) n
C8a C9a 1_555 1.532(3) n
C8a H81a 1_555 0.949(6) n
C8a H82a 1_555 0.952(7) n
C9a C8a 1_555 1.532(3) n
C9a C10a 1_555 1.529(3) n
C9a H91a 1_555 0.950(6) n
C9a H92a 1_555 0.949(7) n
C10a C9a 1_555 1.529(3) n
C10a C11a 1_555 1.524(3) n
C10a H101a 1_555 0.949(6) n
C10a H102a 1_555 0.951(7) n
C11a C10a 1_555 1.524(3) n
C11a C12a 1_555 1.517(3) n
C11a H111a 1_555 0.949(6) n
C11a H112a 1_555 0.946(7) n
C12a C11a 1_555 1.517(3) n
C12a H121a 1_555 0.947(7) n
C12a H122a 1_555 0.949(6) n
C12a H123a 1_555 0.950(6) n
C1 O1a 1_555 1.476(4) n
C1 C2 1_555 1.499(3) n
C1 H11 1_555 0.949(9) n
C1 H12 1_555 0.950(7) n
C2 C1 1_555 1.499(3) n
C2 O1b 1_555 1.480(4) n
C2 C3 1_555 1.507(3) n
C2 H21 1_555 0.949(5) n
O1b C2 1_555 1.480(4) n
O1b C1b 1_555 1.331(4) n
C1b O1b 1_555 1.331(4) n
C1b C2b 1_555 1.503(3) n
C1b O2b 1_555 1.196(6) n
C2b C1b 1_555 1.503(3) n
C2b C3b 1_555 1.522(3) n
C2b H21b 1_555 0.948(6) n
C2b H22b 1_555 0.948(10) n
O2b C1b 1_555 1.196(6) n
C3b C2b 1_555 1.522(3) n
C3b C4b 1_555 1.523(3) n
C3b H31b 1_555 0.948(6) n
C3b H32b 1_555 0.947(11) n
C4b C3b 1_555 1.523(3) n
C4b C5b 1_555 1.524(3) n
C4b H41b 1_555 0.947(11) n
C4b H42b 1_555 0.948(7) n
C5b C4b 1_555 1.524(3) n
C5b C6b 1_555 1.524(3) n
C5b H51b 1_555 0.949(7) n
C5b H52b 1_555 0.946(11) n
C6b C5b 1_555 1.524(3) n
C6b C7b 1_555 1.521(3) n
C6b H61b 1_555 0.949(11) n
C6b H62b 1_555 0.947(7) n
C7b C6b 1_555 1.521(3) n
C7b C8b 1_555 1.516(3) n
C7b H71b 1_555 0.946(11) n
C7b H72b 1_555 0.947(6) n
C8b C7b 1_555 1.516(3) n
C8b C9b 1_555 1.498(3) n
C8b H81b 1_555 0.948(10) n
C8b H82b 1_555 0.946(7) n
C9b C8b 1_555 1.498(3) n
C9b C10b 1_555 1.322(4) n
C9b H91b 1_555 0.949(13) n
C10b C9b 1_555 1.322(4) n
C10b C11b 1_555 1.494(4) n
C10b H101b 1_555 0.948(7) n
C11b C10b 1_555 1.494(4) n
C11b C12b 1_555 1.519(3) n
C11b H111b 1_555 0.950(6) n
C11b H112b 1_555 0.951(7) n
C12b C11b 1_555 1.519(3) n
C12b C13b 1_555 1.521(3) n
C12b H121b 1_555 0.951(6) n
C12b H122b 1_555 0.951(6) n
C13b C12b 1_555 1.521(3) n
C13b C14b 1_555 1.518(3) n
C13b H131b 1_555 0.954(6) n
C13b H132b 1_555 0.949(6) n
C14b C13b 1_555 1.518(3) n
C14b C15b 1_555 1.511(3) n
C14b H141b 1_555 0.950(6) n
C14b H142b 1_555 0.952(6) n
C15b C14b 1_555 1.511(3) n
C15b C16b 1_555 1.520(3) n
C15b H151b 1_555 0.951(6) n
C15b H152b 1_555 0.951(6) n
C16b C15b 1_555 1.520(3) n
C16b C17b 1_555 1.527(3) n
C16b H161b 1_555 0.952(6) n
C16b H162b 1_555 0.955(6) n
C17b C16b 1_555 1.527(3) n
C17b C18b 1_555 1.524(3) n
C17b H171b 1_555 0.952(6) n
C17b H172b 1_555 0.954(6) n
C18b C17b 1_555 1.524(3) n
C18b H181b 1_555 0.955(6) n
C18b H182b 1_555 0.952(6) n
C18b H183b 1_555 0.956(7) n
C3 C2 1_555 1.507(3) n
C3 O1c 1_555 1.486(3) n
C3 H31 1_555 0.951(8) n
C3 H32 1_555 0.948(7) n
O1c C3 1_555 1.486(3) n
O1c C1c 1_555 1.350(3) n
C1c O1c 1_555 1.350(3) n
C1c C2c 1_555 1.508(3) n
C1c O2c 1_555 1.205(5) n
C2c C1c 1_555 1.508(3) n
C2c C3c 1_555 1.524(3) n
C2c H21c 1_555 0.956(8) n
C2c H22c 1_555 0.950(6) n
O2c C1c 1_555 1.205(5) n
C3c C2c 1_555 1.524(3) n
C3c C4c 1_555 1.520(3) n
C3c H31c 1_555 0.951(7) n
C3c H32c 1_555 0.951(6) n
C4c C3c 1_555 1.520(3) n
C4c C5c 1_555 1.517(3) n
C4c H41c 1_555 0.950(6) n
C4c H42c 1_555 0.952(7) n
C5c C4c 1_555 1.517(3) n
C5c C6c 1_555 1.519(3) n
C5c H51c 1_555 0.951(6) n
C5c H52c 1_555 0.950(7) n
C6c C5c 1_555 1.519(3) n
C6c C7c 1_555 1.523(3) n
C6c H61c 1_555 0.952(6) n
C6c H62c 1_555 0.951(7) n
C7c C6c 1_555 1.523(3) n
C7c C8c 1_555 1.516(3) n
C7c H71c 1_555 0.951(6) n
C7c H72c 1_555 0.953(8) n
C8c C7c 1_555 1.516(3) n
C8c C9c 1_555 1.517(3) n
C8c H81c 1_555 0.951(6) n
C8c H82c 1_555 0.950(7) n
C9c C8c 1_555 1.517(3) n
C9c C10c 1_555 1.513(3) n
C9c H91c 1_555 0.948(6) n
C9c H92c 1_555 0.949(8) n
C10c C9c 1_555 1.513(3) n
C10c C11c 1_555 1.509(3) n
C10c H101c 1_555 0.948(6) n
C10c H102c 1_555 0.946(7) n
C11c C10c 1_555 1.509(3) n
C11c C12c 1_555 1.517(3) n
C11c H111c 1_555 0.946(7) n
C11c H112c 1_555 0.946(6) n
C12c C11c 1_555 1.517(3) n
C12c H121c 1_555 0.946(7) n
C12c H122c 1_555 0.948(6) n
C12c H123c 1_555 0.948(6) n
H121a C12a 1_555 0.947(7) n
H122a C12a 1_555 0.949(6) n
H123a C12a 1_555 0.950(6) n
H111a C11a 1_555 0.949(6) n
H112a C11a 1_555 0.946(7) n
H101a C10a 1_555 0.949(6) n
H102a C10a 1_555 0.951(7) n
H91a C9a 1_555 0.950(6) n
H92a C9a 1_555 0.949(7) n
H81a C8a 1_555 0.949(6) n
H82a C8a 1_555 0.952(7) n
H71a C7a 1_555 0.949(6) n
H72a C7a 1_555 0.951(7) n
H61a C6a 1_555 0.948(6) n
H62a C6a 1_555 0.948(7) n
H51a C5a 1_555 0.946(6) n
H52a C5a 1_555 0.949(7) n
H41a C4a 1_555 0.946(6) n
H42a C4a 1_555 0.946(7) n
H31a C3a 1_555 0.948(6) n
H32a C3a 1_555 0.947(6) n
H21a C2a 1_555 0.947(6) n
H22a C2a 1_555 0.947(6) n
H11 C1 1_555 0.949(9) n
H12 C1 1_555 0.950(7) n
H181b C18b 1_555 0.955(6) n
H182b C18b 1_555 0.952(6) n
H183b C18b 1_555 0.956(7) n
H171b C17b 1_555 0.952(6) n
H172b C17b 1_555 0.954(6) n
H161b C16b 1_555 0.952(6) n
H162b C16b 1_555 0.955(6) n
H151b C15b 1_555 0.951(6) n
H152b C15b 1_555 0.951(6) n
H141b C14b 1_555 0.950(6) n
H142b C14b 1_555 0.952(6) n
H131b C13b 1_555 0.954(6) n
H132b C13b 1_555 0.949(6) n
H121b C12b 1_555 0.951(6) n
H122b C12b 1_555 0.951(6) n
H111b C11b 1_555 0.950(6) n
H112b C11b 1_555 0.951(7) n
H101b C10b 1_555 0.948(7) n
H91b C9b 1_555 0.949(13) n
H81b C8b 1_555 0.948(10) n
H82b C8b 1_555 0.946(7) n
H71b C7b 1_555 0.946(11) n
H72b C7b 1_555 0.947(6) n
H61b C6b 1_555 0.949(11) n
H62b C6b 1_555 0.947(7) n
H51b C5b 1_555 0.949(7) n
H52b C5b 1_555 0.946(11) n
H41b C4b 1_555 0.947(11) n
H42b C4b 1_555 0.948(7) n
H31b C3b 1_555 0.948(6) n
H32b C3b 1_555 0.947(11) n
H21b C2b 1_555 0.948(6) n
H22b C2b 1_555 0.948(10) n
H21 C2 1_555 0.949(5) n
H121c C12c 1_555 0.946(7) n
H122c C12c 1_555 0.948(6) n
H123c C12c 1_555 0.948(6) n
H111c C11c 1_555 0.946(7) n
H112c C11c 1_555 0.946(6) n
H101c C10c 1_555 0.948(6) n
H102c C10c 1_555 0.946(7) n
H91c C9c 1_555 0.948(6) n
H92c C9c 1_555 0.949(8) n
H81c C8c 1_555 0.951(6) n
H82c C8c 1_555 0.950(7) n
H71c C7c 1_555 0.951(6) n
H72c C7c 1_555 0.953(8) n
H61c C6c 1_555 0.952(6) n
H62c C6c 1_555 0.951(7) n
H51c C5c 1_555 0.951(6) n
H52c C5c 1_555 0.950(7) n
H41c C4c 1_555 0.950(6) n
H42c C4c 1_555 0.952(7) n
H31c C3c 1_555 0.951(7) n
H32c C3c 1_555 0.951(6) n
H21c C2c 1_555 0.956(8) n
H22c C2c 1_555 0.950(6) n
H31 C3 1_555 0.951(8) n
H32 C3 1_555 0.948(7) n
